data_7244675
loop_
_publ_author_name
'Tominaga, Masahide'
'Kondo, Sana'
'Hyodo, Tadashi'
'Kawahata, Masatoshi'
'Yamaguchi, Kentaro'

_publ_section_title
;
 Structure analysis of inclusion crystals of diimide-based macrocycles
 with halocarbons
;
_journal_name_full CrystEngComm
_journal_paper_doi 10.1039/D2CE00118G
_journal_year 2022
_chemical_formula_sum 'C57.5 H49.5 Cl4.5 N4 O10'
_chemical_formula_weight 1116.03
_space_group_crystal_system monoclinic
_space_group_IT_number 14
_space_group_name_Hall '-P 2yn'
_space_group_name_H-M_alt 'P 1 21/n 1'
_atom_sites_solution_hydrogens geom
_audit_creation_method SHELXL-2018/3
_audit_update_record
;
2022-01-07 deposited with the CCDC.	2022-03-21 downloaded from the CCDC.
;
_cell_angle_alpha 90
_cell_angle_beta 98.369(2)
_cell_angle_gamma 90
_cell_formula_units_Z 4
_cell_length_a 24.0138(10)
_cell_length_b 7.9580(3)
_cell_length_c 27.4313(12)
_cell_measurement_reflns_used 9742
_cell_measurement_temperature 100(2)
_cell_measurement_theta_max 78.44
_cell_measurement_theta_min 3.61
_cell_volume 5186.3(4)
_computing_cell_refinement 'SAINT (Bruker AXS, 2015)'
_computing_data_collection 'APEX3 (Bruker AXS, 2015)'
_computing_data_reduction 'SAINT (Bruker AXS, 2015)'
_computing_molecular_graphics 'ORTEP-3 for Windows (Farrugia, 1997)'
_computing_publication_material 'SHELXLE (H\"ubschle et al., 2011)'
_computing_structure_refinement 'SHELXL-2018/3 (Sheldrick, 2018)'
_computing_structure_solution 'SHELXT 2014/5 (Sheldrick, 2015)'
_diffrn_ambient_temperature 100(2)
_diffrn_detector_area_resol_mean 10.24
_diffrn_measured_fraction_theta_full 0.999
_diffrn_measured_fraction_theta_max 0.967
_diffrn_measurement_device_type 'BrukerD8 goniometer'
_diffrn_measurement_method 'omega and phi scans'
_diffrn_radiation_type CuK\a
_diffrn_radiation_wavelength 1.54178
_diffrn_reflns_av_R_equivalents 0.1001
_diffrn_reflns_av_unetI/netI 0.0776
_diffrn_reflns_Laue_measured_fraction_full 0.999
_diffrn_reflns_Laue_measured_fraction_max 0.967
_diffrn_reflns_limit_h_max 29
_diffrn_reflns_limit_h_min -29
_diffrn_reflns_limit_k_max 9
_diffrn_reflns_limit_k_min -9
_diffrn_reflns_limit_l_max 33
_diffrn_reflns_limit_l_min -34
_diffrn_reflns_number 60354
_diffrn_reflns_point_group_measured_fraction_full 0.999
_diffrn_reflns_point_group_measured_fraction_max 0.967
_diffrn_reflns_theta_full 67.679
_diffrn_reflns_theta_max 79.444
_diffrn_reflns_theta_min 2.644
_diffrn_source 'rotating-anode X-ray tube'
_exptl_absorpt_coefficient_mu 2.855
_exptl_absorpt_correction_T_max 0.9752
_exptl_absorpt_correction_T_min 0.8274
_exptl_absorpt_correction_type empirical
_exptl_absorpt_process_details 'SADABS Sheldrick 1996'
_exptl_crystal_colour colourless
_exptl_crystal_density_diffrn 1.429
_exptl_crystal_description prismatic
_exptl_crystal_F_000 2316
_exptl_crystal_size_max 0.080
_exptl_crystal_size_mid 0.060
_exptl_crystal_size_min 0.020
_refine_diff_density_max 0.861
_refine_diff_density_min -0.769
_refine_diff_density_rms 0.072
_refine_ls_extinction_method none
_refine_ls_goodness_of_fit_ref 1.035
_refine_ls_hydrogen_treatment constr
_refine_ls_matrix_type full
_refine_ls_number_parameters 703
_refine_ls_number_reflns 10894
_refine_ls_number_restraints 0
_refine_ls_restrained_S_all 1.035
_refine_ls_R_factor_all 0.1018
_refine_ls_R_factor_gt 0.0640
_refine_ls_shift/su_max 0.000
_refine_ls_shift/su_mean 0.000
_refine_ls_structure_factor_coef Fsqd
_refine_ls_weighting_details 'w=1/[\s^2^(Fo^2^)+(0.0877P)^2^+4.6133P] where P=(Fo^2^+2Fc^2^)/3'
_refine_ls_weighting_scheme calc
_refine_ls_wR_factor_gt 0.1633
_refine_ls_wR_factor_ref 0.1796
_reflns_Friedel_coverage 0.000
_reflns_number_gt 7759
_reflns_number_total 10894
_reflns_threshold_expression 'I > 2\s(I)'
_cod_data_source_file d2ce00118g2.cif
_cod_data_source_block 3a
_cod_original_sg_symbol_H-M 'P 21/n'
_cod_original_formula_sum 'C57.50 H49.50 Cl4.50 N4 O10'
_cod_database_code 7244675
_shelx_shelxl_version_number 2018/3
_shelx_space_group_comment
;
The symmetry employed for this shelxl refinement is uniquely defined
by the following loop, which should always be used as a source of
symmetry information in preference to the above space-group names.
They are only intended as comments.
;
_shelx_estimated_absorpt_t_min 0.804
_shelx_estimated_absorpt_t_max 0.945

loop_
_space_group_symop_operation_xyz
'x, y, z'
'-x+1/2, y+1/2, -z+1/2'
'-x, -y, -z'
'x-1/2, -y-1/2, z-1/2'

loop_
_atom_site_label
_atom_site_type_symbol
_atom_site_fract_x
_atom_site_fract_y
_atom_site_fract_z
_atom_site_U_iso_or_equiv
_atom_site_adp_type
_atom_site_occupancy
_atom_site_site_symmetry_order
_atom_site_calc_flag
_atom_site_refinement_flags_posn
_atom_site_refinement_flags_adp
_atom_site_refinement_flags_occupancy
_atom_site_disorder_assembly
_atom_site_disorder_group
C58 C 0.7252(6) 0.165(2) 0.2683(5) 0.121(6) Uani 0.5 1 d . . P A -1
H58 H 0.683851 0.162768 0.256055 0.145 Uiso 0.5 1 calc R U P A -1
Cl4 Cl 0.7423(2) 0.3464(10) 0.2448(3) 0.177(3) Uani 0.5 1 d . . P A -1
Cl5 Cl 0.72472(10) 0.1146(5) 0.32171(10) 0.0900(9) Uani 0.5 1 d . . P A -1
Cl6 Cl 0.7501(2) 0.0361(18) 0.22297(17) 0.277(6) Uani 0.5 1 d . . P A -1
C1 C 0.23875(11) 0.4599(3) 0.52886(9) 0.0228(5) Uani 1 1 d . . . . .
C2 C 0.17901(12) 0.3910(4) 0.51440(10) 0.0285(6) Uani 1 1 d . . . . .
H2A H 0.152307 0.455543 0.531411 0.034 Uiso 1 1 calc R U . . .
H2AB H 0.167486 0.403096 0.478430 0.034 Uiso 1 1 calc R U . . .
C3 C 0.17758(13) 0.2056(4) 0.52883(11) 0.0330(6) Uani 1 1 d . . . . .
H3 H 0.138812 0.160074 0.518653 0.040 Uiso 1 1 calc R U . . .
C4 C 0.19368(14) 0.1864(4) 0.58463(12) 0.0377(7) Uani 1 1 d . . . . .
H4A H 0.192271 0.066415 0.593957 0.045 Uiso 1 1 calc R U . . .
H4AB H 0.166846 0.249282 0.601929 0.045 Uiso 1 1 calc R U . . .
C5 C 0.25343(13) 0.2552(4) 0.59943(11) 0.0330(7) Uani 1 1 d . . . . .
H5 H 0.264336 0.243804 0.635874 0.040 Uiso 1 1 calc R U . . .
C6 C 0.29511(13) 0.1573(4) 0.57315(11) 0.0318(6) Uani 1 1 d . . . . .
H6A H 0.294595 0.037222 0.582559 0.038 Uiso 1 1 calc R U . . .
H6AB H 0.333625 0.200929 0.583456 0.038 Uiso 1 1 calc R U . . .
C7 C 0.27967(12) 0.1740(4) 0.51707(10) 0.0276(6) Uani 1 1 d . . . . .
C8 C 0.28019(12) 0.3605(3) 0.50271(10) 0.0251(6) Uani 1 1 d . . . . .
H8A H 0.318581 0.406576 0.511864 0.030 Uiso 1 1 calc R U . . .
H8AB H 0.269754 0.371869 0.466592 0.030 Uiso 1 1 calc R U . . .
C9 C 0.25514(12) 0.4413(4) 0.58506(10) 0.0292(6) Uani 1 1 d . . . . .
H9A H 0.293473 0.486604 0.595200 0.035 Uiso 1 1 calc R U . . .
H9AB H 0.228641 0.506146 0.602233 0.035 Uiso 1 1 calc R U . . .
C10 C 0.21944(13) 0.1074(4) 0.50260(11) 0.0328(6) Uani 1 1 d . . . . .
H10A H 0.208535 0.117467 0.466503 0.039 Uiso 1 1 calc R U . . .
H10B H 0.218145 -0.012977 0.511427 0.039 Uiso 1 1 calc R U . . .
C11 C 0.31891(13) 0.0699(4) 0.48928(11) 0.0332(6) Uani 1 1 d . . . . .
H11A H 0.323329 -0.042754 0.504648 0.040 Uiso 1 1 calc R U . . .
H11B H 0.300204 0.054498 0.454959 0.040 Uiso 1 1 calc R U . . .
C12 C 0.39083(12) 0.2134(4) 0.44559(10) 0.0300(6) Uani 1 1 d . . . . .
C13 C 0.42105(13) 0.1232(4) 0.52514(10) 0.0302(6) Uani 1 1 d . . . . .
C14 C 0.46905(13) 0.2037(4) 0.50627(10) 0.0298(6) Uani 1 1 d . . . . .
C15 C 0.45145(12) 0.2556(4) 0.45836(10) 0.0279(6) Uani 1 1 d . . . . .
C16 C 0.48721(13) 0.3352(4) 0.43051(10) 0.0316(6) Uani 1 1 d . . . . .
H16 H 0.475055 0.369952 0.397548 0.038 Uiso 1 1 calc R U . . .
C17 C 0.54213(13) 0.3613(4) 0.45365(11) 0.0332(7) Uani 1 1 d . . . . .
C18 C 0.56043(13) 0.3105(4) 0.50175(11) 0.0354(7) Uani 1 1 d . . . . .
H18 H 0.598189 0.331210 0.516251 0.042 Uiso 1 1 calc R U . . .
C19 C 0.52384(13) 0.2298(4) 0.52868(10) 0.0339(7) Uani 1 1 d . . . . .
H19 H 0.535962 0.193449 0.561498 0.041 Uiso 1 1 calc R U . . .
C20 C 0.58139(12) 0.4281(5) 0.38083(11) 0.0357(7) Uani 1 1 d . . . . .
C21 C 0.57937(13) 0.2688(5) 0.35957(12) 0.0386(7) Uani 1 1 d . . . . .
H21 H 0.575025 0.172430 0.379109 0.046 Uiso 1 1 calc R U . . .
C22 C 0.58370(14) 0.2503(4) 0.30979(12) 0.0385(7) Uani 1 1 d . . . . .
H22 H 0.581509 0.142828 0.294558 0.046 Uiso 1 1 calc R U . . .
C23 C 0.59133(12) 0.3947(4) 0.28330(11) 0.0338(7) Uani 1 1 d . . . . .
C24 C 0.59337(12) 0.5531(4) 0.30561(11) 0.0327(7) Uani 1 1 d . . . . .
C25 C 0.58820(12) 0.5738(4) 0.35460(11) 0.0355(7) Uani 1 1 d . . . . .
H25 H 0.589239 0.681682 0.369549 0.043 Uiso 1 1 calc R U . . .
C26 C 0.59864(13) 0.4174(4) 0.23096(12) 0.0373(7) Uani 1 1 d . . . . .
C27 C 0.60154(12) 0.6808(4) 0.26760(11) 0.0346(7) Uani 1 1 d . . . . .
C28 C 0.61884(13) 0.6669(5) 0.17954(11) 0.0361(7) Uani 1 1 d . . . . .
H28A H 0.642771 0.585172 0.164970 0.043 Uiso 1 1 calc R U . . .
H28B H 0.642264 0.767006 0.189430 0.043 Uiso 1 1 calc R U . . .
C29 C 0.57082(12) 0.7198(4) 0.13967(10) 0.0303(6) Uani 1 1 d . . . . .
C30 C 0.59837(12) 0.7862(4) 0.09624(10) 0.0314(6) Uani 1 1 d . . . . .
H30A H 0.623120 0.882448 0.107341 0.038 Uiso 1 1 calc R U . . .
H30B H 0.621876 0.696822 0.084542 0.038 Uiso 1 1 calc R U . . .
C31 C 0.55352(12) 0.8418(4) 0.05397(10) 0.0307(6) Uani 1 1 d . . . . .
H31 H 0.572215 0.884321 0.026099 0.037 Uiso 1 1 calc R U . . .
C32 C 0.51874(12) 0.9826(4) 0.07235(10) 0.0290(6) Uani 1 1 d . . . . .
H32A H 0.489987 1.021448 0.045118 0.035 Uiso 1 1 calc R U . . .
H32B H 0.543531 1.078882 0.083347 0.035 Uiso 1 1 calc R U . . .
C33 C 0.48956(11) 0.9204(4) 0.11553(9) 0.0264(6) Uani 1 1 d . . . . .
C34 C 0.53516(11) 0.8627(4) 0.15761(10) 0.0276(6) Uani 1 1 d . . . . .
H34A H 0.517121 0.822464 0.185686 0.033 Uiso 1 1 calc R U . . .
H34B H 0.559828 0.958700 0.169098 0.033 Uiso 1 1 calc R U . . .
C35 C 0.45210(11) 0.7693(4) 0.09727(10) 0.0294(6) Uani 1 1 d . . . . .
H35A H 0.432871 0.727123 0.124409 0.035 Uiso 1 1 calc R U . . .
H35B H 0.422935 0.805437 0.070008 0.035 Uiso 1 1 calc R U . . .
C36 C 0.48724(12) 0.6288(4) 0.07940(11) 0.0315(6) Uani 1 1 d . . . . .
H36 H 0.462283 0.531654 0.068034 0.038 Uiso 1 1 calc R U . . .
C37 C 0.53228(13) 0.5721(4) 0.12160(11) 0.0333(7) Uani 1 1 d . . . . .
H37A H 0.554918 0.480267 0.110058 0.040 Uiso 1 1 calc R U . . .
H37B H 0.513961 0.528632 0.149122 0.040 Uiso 1 1 calc R U . . .
C38 C 0.51576(13) 0.6933(4) 0.03638(11) 0.0344(7) Uani 1 1 d . . . . .
H38A H 0.538490 0.602439 0.024423 0.041 Uiso 1 1 calc R U . . .
H38B H 0.486843 0.728630 0.008824 0.041 Uiso 1 1 calc R U . . .
C39 C 0.45539(12) 1.0697(4) 0.12993(10) 0.0281(6) Uani 1 1 d . . . . .
H39A H 0.481936 1.161751 0.141111 0.034 Uiso 1 1 calc R U . . .
H39B H 0.430987 1.109586 0.099952 0.034 Uiso 1 1 calc R U . . .
C40 C 0.43089(12) 1.1165(4) 0.21491(10) 0.0311(6) Uani 1 1 d . . . . .
C41 C 0.36381(12) 0.9863(4) 0.15845(10) 0.0271(6) Uani 1 1 d . . . . .
C42 C 0.33939(12) 1.0139(4) 0.20514(10) 0.0268(6) Uani 1 1 d . . . . .
C43 C 0.37952(12) 1.0933(4) 0.23874(10) 0.0295(6) Uani 1 1 d . . . . .
C44 C 0.36731(13) 1.1439(4) 0.28419(10) 0.0318(6) Uani 1 1 d . . . . .
H44 H 0.394792 1.198100 0.307333 0.038 Uiso 1 1 calc R U . . .
C45 C 0.31333(13) 1.1128(4) 0.29491(10) 0.0313(6) Uani 1 1 d . . . . .
H45 H 0.303478 1.146443 0.325762 0.038 Uiso 1 1 calc R U . . .
C46 C 0.27379(12) 1.0325(4) 0.26063(10) 0.0290(6) Uani 1 1 d . . . . .
C47 C 0.28577(12) 0.9813(4) 0.21486(10) 0.0287(6) Uani 1 1 d . . . . .
H47 H 0.258505 0.926896 0.191577 0.034 Uiso 1 1 calc R U . . .
C48 C 0.20764(12) 0.9497(4) 0.31373(10) 0.0275(6) Uani 1 1 d . . . . .
C49 C 0.15341(12) 0.9802(4) 0.32396(10) 0.0292(6) Uani 1 1 d . . . . .
H49 H 0.127834 1.042858 0.301254 0.035 Uiso 1 1 calc R U . . .
C50 C 0.13631(11) 0.9204(4) 0.36675(10) 0.0275(6) Uani 1 1 d . . . . .
H50 H 0.099182 0.939301 0.373636 0.033 Uiso 1 1 calc R U . . .
C51 C 0.17525(11) 0.8319(3) 0.39923(9) 0.0233(5) Uani 1 1 d . . . . .
C52 C 0.22882(11) 0.8025(3) 0.38852(9) 0.0228(5) Uani 1 1 d . . . . .
C53 C 0.24676(11) 0.8579(4) 0.34601(10) 0.0259(6) Uani 1 1 d . . . . .
H53 H 0.283593 0.835272 0.338935 0.031 Uiso 1 1 calc R U . . .
C54 C 0.17110(11) 0.7637(3) 0.44862(9) 0.0236(5) Uani 1 1 d . . . . .
C55 C 0.26116(11) 0.7142(3) 0.43180(9) 0.0228(5) Uani 1 1 d . . . . .
C56 C 0.24155(12) 0.6468(3) 0.51770(9) 0.0243(6) Uani 1 1 d . . . . .
H56A H 0.217418 0.707326 0.538223 0.029 Uiso 1 1 calc R U . . .
H56B H 0.280709 0.685374 0.527858 0.029 Uiso 1 1 calc R U . . .
C57 C 0.42254(14) 0.7108(5) 0.30673(12) 0.0465(9) Uani 1 1 d . . . . .
H57 H 0.396060 0.763894 0.279565 0.056 Uiso 1 1 calc R U . . .
N1 N 0.37498(10) 0.1394(3) 0.48778(8) 0.0283(5) Uani 1 1 d . . . . .
N2 N 0.60215(11) 0.5924(3) 0.22366(9) 0.0338(6) Uani 1 1 d . . . . .
N3 N 0.41980(10) 1.0410(3) 0.16826(8) 0.0275(5) Uani 1 1 d . . . . .
N4 N 0.22419(9) 0.6951(3) 0.46591(8) 0.0225(5) Uani 1 1 d . . . . .
O1 O 0.35980(9) 0.2338(3) 0.40683(7) 0.0391(5) Uani 1 1 d . . . . .
O2 O 0.42011(10) 0.0544(3) 0.56440(8) 0.0403(5) Uani 1 1 d . . . . .
O3 O 0.58088(9) 0.4490(3) 0.43122(8) 0.0437(6) Uani 1 1 d . . . . .
O4 O 0.60711(10) 0.8316(3) 0.27268(8) 0.0426(5) Uani 1 1 d . . . . .
O5 O 0.60260(11) 0.3124(3) 0.19967(8) 0.0449(6) Uani 1 1 d . . . . .
O6 O 0.47369(9) 1.1915(3) 0.23082(8) 0.0404(5) Uani 1 1 d . . . . .
O7 O 0.34041(8) 0.9346(3) 0.11950(7) 0.0314(5) Uani 1 1 d . . . . .
O8 O 0.21865(8) 1.0108(3) 0.26897(7) 0.0343(5) Uani 1 1 d . . . . .
O9 O 0.13215(8) 0.7702(3) 0.47199(7) 0.0291(4) Uani 1 1 d . . . . .
O10 O 0.31034(8) 0.6735(3) 0.43766(7) 0.0282(4) Uani 1 1 d . . . . .
Cl1 Cl 0.38421(4) 0.65221(15) 0.35386(3) 0.0565(3) Uani 1 1 d . . . . .
Cl2 Cl 0.45209(4) 0.53008(14) 0.28312(3) 0.0557(3) Uani 1 1 d . . . . .
Cl3 Cl 0.47485(4) 0.85783(13) 0.32832(4) 0.0597(3) Uani 1 1 d . . . . .

loop_
_atom_site_aniso_label
_atom_site_aniso_U_11
_atom_site_aniso_U_22
_atom_site_aniso_U_33
_atom_site_aniso_U_23
_atom_site_aniso_U_13
_atom_site_aniso_U_12
C58 0.098(9) 0.182(16) 0.093(8) 0.068(9) 0.049(7) 0.061(10)
Cl4 0.126(4) 0.212(6) 0.174(5) 0.067(4) -0.048(3) -0.028(4)
Cl5 0.0529(12) 0.139(3) 0.0788(15) 0.0360(16) 0.0121(11) 0.0083(14)
Cl6 0.083(3) 0.66(2) 0.095(3) -0.057(6) 0.032(2) -0.082(6)
C1 0.0294(13) 0.0200(13) 0.0198(12) 0.0010(10) 0.0064(10) -0.0042(11)
C2 0.0286(14) 0.0268(15) 0.0299(14) 0.0026(11) 0.0038(11) -0.0060(12)
C3 0.0333(15) 0.0277(15) 0.0389(16) 0.0027(13) 0.0082(12) -0.0117(13)
C4 0.0413(17) 0.0339(17) 0.0414(17) 0.0091(14) 0.0174(13) -0.0051(14)
C5 0.0423(16) 0.0324(16) 0.0251(13) 0.0064(12) 0.0074(12) 0.0003(14)
C6 0.0375(15) 0.0262(15) 0.0318(15) 0.0046(12) 0.0054(12) -0.0019(13)
C7 0.0330(14) 0.0204(14) 0.0300(14) -0.0021(11) 0.0066(11) -0.0066(12)
C8 0.0319(13) 0.0201(13) 0.0244(13) -0.0008(10) 0.0073(10) -0.0052(11)
C9 0.0346(15) 0.0315(16) 0.0220(13) -0.0013(11) 0.0054(10) 0.0008(13)
C10 0.0367(15) 0.0240(15) 0.0377(16) -0.0019(12) 0.0049(12) -0.0101(13)
C11 0.0411(16) 0.0243(15) 0.0358(15) -0.0011(12) 0.0106(12) -0.0054(13)
C12 0.0362(15) 0.0305(15) 0.0237(13) -0.0024(11) 0.0057(11) -0.0003(13)
C13 0.0390(15) 0.0244(14) 0.0282(14) 0.0035(11) 0.0080(11) 0.0083(13)
C14 0.0379(15) 0.0267(15) 0.0252(13) 0.0027(11) 0.0061(11) 0.0060(13)
C15 0.0336(14) 0.0273(15) 0.0226(13) 0.0001(11) 0.0029(11) 0.0011(12)
C16 0.0345(15) 0.0357(17) 0.0234(13) 0.0052(12) -0.0005(11) 0.0002(13)
C17 0.0348(15) 0.0363(17) 0.0285(14) 0.0028(12) 0.0047(11) -0.0020(13)
C18 0.0342(15) 0.0435(19) 0.0270(14) 0.0017(13) -0.0003(11) 0.0038(14)
C19 0.0377(15) 0.0417(18) 0.0209(13) 0.0025(12) 0.0001(11) 0.0095(14)
C20 0.0276(14) 0.051(2) 0.0282(14) 0.0088(14) 0.0022(11) -0.0032(14)
C21 0.0368(16) 0.0433(19) 0.0364(16) 0.0111(14) 0.0076(13) 0.0025(15)
C22 0.0398(16) 0.0368(18) 0.0397(17) 0.0062(14) 0.0087(13) 0.0045(15)
C23 0.0312(14) 0.0378(18) 0.0331(15) 0.0081(13) 0.0068(11) 0.0047(13)
C24 0.0277(14) 0.0381(18) 0.0313(15) 0.0069(13) 0.0013(11) 0.0034(13)
C25 0.0278(14) 0.0443(19) 0.0327(16) 0.0047(14) -0.0010(11) -0.0007(14)
C26 0.0356(16) 0.0392(18) 0.0384(17) 0.0083(14) 0.0097(12) 0.0093(14)
C27 0.0277(14) 0.0409(19) 0.0345(16) 0.0087(14) 0.0017(11) 0.0048(13)
C28 0.0292(14) 0.0451(19) 0.0362(16) 0.0123(14) 0.0119(12) 0.0062(14)
C29 0.0269(13) 0.0364(17) 0.0297(14) 0.0086(12) 0.0108(11) 0.0029(13)
C30 0.0281(13) 0.0368(17) 0.0323(15) 0.0072(12) 0.0140(11) 0.0039(13)
C31 0.0298(14) 0.0395(17) 0.0259(13) 0.0045(12) 0.0148(11) 0.0002(13)
C32 0.0284(14) 0.0361(16) 0.0246(13) 0.0070(12) 0.0102(10) 0.0016(12)
C33 0.0252(13) 0.0353(16) 0.0205(12) 0.0045(11) 0.0088(10) 0.0026(12)
C34 0.0274(13) 0.0340(16) 0.0229(13) 0.0080(11) 0.0089(10) 0.0024(12)
C35 0.0248(13) 0.0370(17) 0.0283(14) 0.0026(12) 0.0104(10) -0.0008(12)
C36 0.0313(14) 0.0329(16) 0.0326(15) -0.0006(12) 0.0120(11) -0.0029(13)
C37 0.0352(15) 0.0328(16) 0.0352(15) 0.0070(13) 0.0167(12) 0.0040(13)
C38 0.0361(15) 0.0394(18) 0.0301(15) -0.0019(13) 0.0128(12) -0.0014(14)
C39 0.0300(14) 0.0307(15) 0.0255(13) 0.0044(11) 0.0101(10) 0.0022(12)
C40 0.0291(14) 0.0369(17) 0.0277(14) 0.0044(12) 0.0055(11) 0.0028(13)
C41 0.0284(13) 0.0300(15) 0.0243(13) 0.0061(11) 0.0083(10) 0.0035(12)
C42 0.0291(13) 0.0307(15) 0.0214(12) 0.0064(11) 0.0063(10) 0.0030(12)
C43 0.0306(14) 0.0347(16) 0.0237(13) 0.0051(12) 0.0052(11) 0.0023(13)
C44 0.0365(15) 0.0364(17) 0.0223(13) 0.0021(12) 0.0037(11) 0.0007(13)
C45 0.0374(15) 0.0366(17) 0.0215(13) 0.0039(12) 0.0095(11) 0.0024(13)
C46 0.0290(13) 0.0360(17) 0.0238(13) 0.0084(12) 0.0095(10) 0.0028(13)
C47 0.0314(14) 0.0335(16) 0.0216(13) 0.0045(11) 0.0052(10) 0.0023(12)
C48 0.0313(14) 0.0318(15) 0.0208(13) 0.0031(11) 0.0085(10) -0.0011(12)
C49 0.0298(14) 0.0325(16) 0.0252(13) 0.0036(12) 0.0035(10) 0.0013(12)
C50 0.0247(13) 0.0302(15) 0.0290(14) 0.0016(12) 0.0092(10) 0.0010(12)
C51 0.0258(12) 0.0217(13) 0.0235(12) -0.0017(10) 0.0071(10) -0.0032(11)
C52 0.0263(12) 0.0204(13) 0.0223(12) -0.0011(10) 0.0055(10) -0.0002(11)
C53 0.0262(13) 0.0275(14) 0.0256(13) 0.0020(11) 0.0088(10) 0.0014(12)
C54 0.0267(13) 0.0223(13) 0.0232(12) -0.0022(10) 0.0080(10) -0.0040(11)
C55 0.0276(13) 0.0200(13) 0.0219(12) -0.0014(10) 0.0069(10) -0.0024(11)
C56 0.0329(14) 0.0224(14) 0.0176(12) -0.0020(10) 0.0038(10) -0.0040(11)
C57 0.0391(17) 0.064(2) 0.0353(17) 0.0064(16) 0.0028(13) 0.0078(17)
N1 0.0349(12) 0.0234(12) 0.0277(12) 0.0017(9) 0.0077(9) 0.0001(10)
N2 0.0356(13) 0.0372(14) 0.0293(12) 0.0098(11) 0.0069(10) 0.0064(12)
N3 0.0281(12) 0.0331(13) 0.0230(11) 0.0021(10) 0.0095(9) 0.0017(10)
N4 0.0277(11) 0.0216(11) 0.0192(10) 0.0026(9) 0.0067(8) -0.0009(9)
O1 0.0362(11) 0.0522(14) 0.0274(10) 0.0016(10) -0.0009(8) -0.0071(11)
O2 0.0477(13) 0.0406(13) 0.0339(11) 0.0159(10) 0.0106(9) 0.0104(11)
O3 0.0386(12) 0.0649(17) 0.0267(11) 0.0047(10) 0.0020(9) -0.0127(11)
O4 0.0468(13) 0.0381(14) 0.0415(12) 0.0064(10) 0.0023(10) -0.0010(11)
O5 0.0565(14) 0.0413(13) 0.0399(12) 0.0063(11) 0.0175(10) 0.0136(12)
O6 0.0303(11) 0.0571(15) 0.0344(11) -0.0053(10) 0.0071(8) -0.0070(11)
O7 0.0318(10) 0.0408(12) 0.0220(10) -0.0003(8) 0.0052(8) 0.0004(9)
O8 0.0288(10) 0.0522(14) 0.0232(9) 0.0092(9) 0.0086(7) 0.0023(10)
O9 0.0289(10) 0.0326(11) 0.0283(10) -0.0006(8) 0.0123(8) -0.0038(9)
O10 0.0255(9) 0.0299(11) 0.0298(10) 0.0043(8) 0.0066(7) 0.0011(8)
Cl1 0.0428(4) 0.0821(7) 0.0461(5) 0.0166(5) 0.0112(4) 0.0101(5)
Cl2 0.0382(4) 0.0721(7) 0.0552(5) -0.0165(5) 0.0014(4) 0.0069(4)
Cl3 0.0489(5) 0.0537(6) 0.0752(6) 0.0046(5) 0.0051(4) 0.0037(4)

loop_
_atom_type_symbol
_atom_type_description
_atom_type_scat_dispersion_real
_atom_type_scat_dispersion_imag
_atom_type_scat_source
C C 0.0181 0.0091 'International Tables Vol C Tables 4.2.6.8 and 6.1.1.4'
H H 0.0000 0.0000 'International Tables Vol C Tables 4.2.6.8 and 6.1.1.4'
N N 0.0311 0.0180 'International Tables Vol C Tables 4.2.6.8 and 6.1.1.4'
O O 0.0492 0.0322 'International Tables Vol C Tables 4.2.6.8 and 6.1.1.4'
Cl Cl 0.3639 0.7018 'International Tables Vol C Tables 4.2.6.8 and 6.1.1.4'

loop_
_geom_angle_atom_site_label_1
_geom_angle_atom_site_label_2
_geom_angle_atom_site_label_3
_geom_angle
_geom_angle_site_symmetry_1
_geom_angle_site_symmetry_3
_geom_angle_publ_flag
Cl5 C58 Cl4 129.9(13) . . ?
Cl5 C58 Cl6 124.9(10) . . ?
Cl4 C58 Cl6 95.8(7) . . ?
Cl5 C58 H58 100.0 . . ?
Cl4 C58 H58 100.0 . . ?
Cl6 C58 H58 100.0 . . ?
C56 C1 C8 111.1(2) . . ?
C56 C1 C2 111.4(2) . . ?
C8 C1 C2 110.0(2) . . ?
C56 C1 C9 106.4(2) . . ?
C8 C1 C9 109.3(2) . . ?
C2 C1 C9 108.5(2) . . ?
C3 C2 C1 109.5(2) . . ?
C3 C2 H2A 109.8 . . ?
C1 C2 H2A 109.8 . . ?
C3 C2 H2AB 109.8 . . ?
C1 C2 H2AB 109.8 . . ?
H2A C2 H2AB 108.2 . . ?
C2 C3 C4 110.1(3) . . ?
C2 C3 C10 109.2(2) . . ?
C4 C3 C10 109.3(3) . . ?
C2 C3 H3 109.4 . . ?
C4 C3 H3 109.4 . . ?
C10 C3 H3 109.4 . . ?
C3 C4 C5 108.6(2) . . ?
C3 C4 H4A 110.0 . . ?
C5 C4 H4A 110.0 . . ?
C3 C4 H4AB 110.0 . . ?
C5 C4 H4AB 110.0 . . ?
H4A C4 H4AB 108.3 . . ?
C6 C5 C4 110.2(3) . . ?
C6 C5 C9 109.1(2) . . ?
C4 C5 C9 109.6(3) . . ?
C6 C5 H5 109.3 . . ?
C4 C5 H5 109.3 . . ?
C9 C5 H5 109.3 . . ?
C5 C6 C7 110.4(2) . . ?
C5 C6 H6A 109.6 . . ?
C7 C6 H6A 109.6 . . ?
C5 C6 H6AB 109.6 . . ?
C7 C6 H6AB 109.6 . . ?
H6A C6 H6AB 108.1 . . ?
C6 C7 C8 109.4(2) . . ?
C6 C7 C10 108.0(2) . . ?
C8 C7 C10 108.0(2) . . ?
C6 C7 C11 112.0(2) . . ?
C8 C7 C11 111.4(2) . . ?
C10 C7 C11 107.9(2) . . ?
C1 C8 C7 110.4(2) . . ?
C1 C8 H8A 109.6 . . ?
C7 C8 H8A 109.6 . . ?
C1 C8 H8AB 109.6 . . ?
C7 C8 H8AB 109.6 . . ?
H8A C8 H8AB 108.1 . . ?
C5 C9 C1 109.7(2) . . ?
C5 C9 H9A 109.7 . . ?
C1 C9 H9A 109.7 . . ?
C5 C9 H9AB 109.7 . . ?
C1 C9 H9AB 109.7 . . ?
H9A C9 H9AB 108.2 . . ?
C3 C10 C7 111.1(2) . . ?
C3 C10 H10A 109.4 . . ?
C7 C10 H10A 109.4 . . ?
C3 C10 H10B 109.4 . . ?
C7 C10 H10B 109.4 . . ?
H10A C10 H10B 108.0 . . ?
N1 C11 C7 116.3(2) . . ?
N1 C11 H11A 108.2 . . ?
C7 C11 H11A 108.2 . . ?
N1 C11 H11B 108.2 . . ?
C7 C11 H11B 108.2 . . ?
H11A C11 H11B 107.4 . . ?
O1 C12 N1 124.9(3) . . ?
O1 C12 C15 129.1(3) . . ?
N1 C12 C15 106.0(2) . . ?
O2 C13 N1 125.3(3) . . ?
O2 C13 C14 128.6(3) . . ?
N1 C13 C14 106.1(2) . . ?
C15 C14 C19 121.1(3) . . ?
C15 C14 C13 108.4(3) . . ?
C19 C14 C13 130.5(3) . . ?
C16 C15 C14 122.2(3) . . ?
C16 C15 C12 129.7(2) . . ?
C14 C15 C12 108.0(3) . . ?
C15 C16 C17 116.1(3) . . ?
C15 C16 H16 122.0 . . ?
C17 C16 H16 122.0 . . ?
O3 C17 C18 115.5(3) . . ?
O3 C17 C16 121.9(3) . . ?
C18 C17 C16 122.5(3) . . ?
C19 C18 C17 120.3(3) . . ?
C19 C18 H18 119.9 . . ?
C17 C18 H18 119.9 . . ?
C14 C19 C18 117.9(3) . . ?
C14 C19 H19 121.0 . . ?
C18 C19 H19 121.0 . . ?
C25 C20 C21 122.9(3) . . ?
C25 C20 O3 115.7(3) . . ?
C21 C20 O3 121.2(3) . . ?
C22 C21 C20 120.2(3) . . ?
C22 C21 H21 119.9 . . ?
C20 C21 H21 119.9 . . ?
C23 C22 C21 117.5(3) . . ?
C23 C22 H22 121.3 . . ?
C21 C22 H22 121.3 . . ?
C22 C23 C24 121.1(3) . . ?
C22 C23 C26 130.7(3) . . ?
C24 C23 C26 108.2(3) . . ?
C25 C24 C23 122.2(3) . . ?
C25 C24 C27 129.9(3) . . ?
C23 C24 C27 108.0(3) . . ?
C24 C25 C20 116.1(3) . . ?
C24 C25 H25 121.9 . . ?
C20 C25 H25 121.9 . . ?
O5 C26 N2 124.6(3) . . ?
O5 C26 C23 129.4(3) . . ?
N2 C26 C23 106.0(3) . . ?
O4 C27 N2 125.6(3) . . ?
O4 C27 C24 128.2(3) . . ?
N2 C27 C24 106.2(3) . . ?
N2 C28 C29 115.9(2) . . ?
N2 C28 H28A 108.3 . . ?
C29 C28 H28A 108.3 . . ?
N2 C28 H28B 108.3 . . ?
C29 C28 H28B 108.3 . . ?
H28A C28 H28B 107.4 . . ?
C28 C29 C37 112.2(3) . . ?
C28 C29 C30 106.5(2) . . ?
C37 C29 C30 108.7(2) . . ?
C28 C29 C34 111.7(2) . . ?
C37 C29 C34 109.3(2) . . ?
C30 C29 C34 108.3(2) . . ?
C31 C30 C29 110.6(2) . . ?
C31 C30 H30A 109.5 . . ?
C29 C30 H30A 109.5 . . ?
C31 C30 H30B 109.5 . . ?
C29 C30 H30B 109.5 . . ?
H30A C30 H30B 108.1 . . ?
C38 C31 C32 110.2(2) . . ?
C38 C31 C30 109.6(3) . . ?
C32 C31 C30 108.7(2) . . ?
C38 C31 H31 109.4 . . ?
C32 C31 H31 109.4 . . ?
C30 C31 H31 109.4 . . ?
C31 C32 C33 110.5(2) . . ?
C31 C32 H32A 109.6 . . ?
C33 C32 H32A 109.6 . . ?
C31 C32 H32B 109.6 . . ?
C33 C32 H32B 109.6 . . ?
H32A C32 H32B 108.1 . . ?
C39 C33 C35 112.4(2) . . ?
C39 C33 C34 112.8(2) . . ?
C35 C33 C34 109.2(2) . . ?
C39 C33 C32 105.6(2) . . ?
C35 C33 C32 108.1(2) . . ?
C34 C33 C32 108.6(2) . . ?
C33 C34 C29 110.3(2) . . ?
C33 C34 H34A 109.6 . . ?
C29 C34 H34A 109.6 . . ?
C33 C34 H34B 109.6 . . ?
C29 C34 H34B 109.6 . . ?
H34A C34 H34B 108.1 . . ?
C36 C35 C33 110.6(2) . . ?
C36 C35 H35A 109.5 . . ?
C33 C35 H35A 109.5 . . ?
C36 C35 H35B 109.5 . . ?
C33 C35 H35B 109.5 . . ?
H35A C35 H35B 108.1 . . ?
C35 C36 C37 109.6(2) . . ?
C35 C36 C38 109.4(3) . . ?
C37 C36 C38 109.5(2) . . ?
C35 C36 H36 109.4 . . ?
C37 C36 H36 109.4 . . ?
C38 C36 H36 109.4 . . ?
C36 C37 C29 110.2(3) . . ?
C36 C37 H37A 109.6 . . ?
C29 C37 H37A 109.6 . . ?
C36 C37 H37B 109.6 . . ?
C29 C37 H37B 109.6 . . ?
H37A C37 H37B 108.1 . . ?
C31 C38 C36 109.1(2) . . ?
C31 C38 H38A 109.9 . . ?
C36 C38 H38A 109.9 . . ?
C31 C38 H38B 109.9 . . ?
C36 C38 H38B 109.9 . . ?
H38A C38 H38B 108.3 . . ?
N3 C39 C33 117.1(2) . . ?
N3 C39 H39A 108.0 . . ?
C33 C39 H39A 108.0 . . ?
N3 C39 H39B 108.0 . . ?
C33 C39 H39B 108.0 . . ?
H39A C39 H39B 107.3 . . ?
O6 C40 N3 125.2(3) . . ?
O6 C40 C43 128.0(3) . . ?
N3 C40 C43 106.7(2) . . ?
O7 C41 N3 126.0(2) . . ?
O7 C41 C42 128.1(3) . . ?
N3 C41 C42 105.9(2) . . ?
C47 C42 C43 122.5(3) . . ?
C47 C42 C41 129.1(3) . . ?
C43 C42 C41 108.3(2) . . ?
C44 C43 C42 121.0(3) . . ?
C44 C43 C40 131.2(3) . . ?
C42 C43 C40 107.8(2) . . ?
C43 C44 C45 117.7(3) . . ?
C43 C44 H44 121.1 . . ?
C45 C44 H44 121.1 . . ?
C46 C45 C44 120.3(3) . . ?
C46 C45 H45 119.9 . . ?
C44 C45 H45 119.9 . . ?
O8 C46 C47 116.1(3) . . ?
O8 C46 C45 121.4(3) . . ?
C47 C46 C45 122.3(3) . . ?
C42 C47 C46 116.2(3) . . ?
C42 C47 H47 121.9 . . ?
C46 C47 H47 121.9 . . ?
O8 C48 C49 115.0(2) . . ?
O8 C48 C53 123.3(2) . . ?
C49 C48 C53 121.6(2) . . ?
C50 C49 C48 120.9(3) . . ?
C50 C49 H49 119.6 . . ?
C48 C49 H49 119.6 . . ?
C49 C50 C51 117.7(3) . . ?
C49 C50 H50 121.2 . . ?
C51 C50 H50 121.2 . . ?
C52 C51 C50 120.8(2) . . ?
C52 C51 C54 108.8(2) . . ?
C50 C51 C54 130.3(2) . . ?
C53 C52 C51 122.9(2) . . ?
C53 C52 C55 129.3(2) . . ?
C51 C52 C55 107.6(2) . . ?
C52 C53 C48 116.1(2) . . ?
C52 C53 H53 121.9 . . ?
C48 C53 H53 121.9 . . ?
O9 C54 N4 124.9(2) . . ?
O9 C54 C51 129.2(3) . . ?
N4 C54 C51 105.9(2) . . ?
O10 C55 N4 126.0(2) . . ?
O10 C55 C52 127.9(2) . . ?
N4 C55 C52 106.1(2) . . ?
N4 C56 C1 115.8(2) . . ?
N4 C56 H56A 108.3 . . ?
C1 C56 H56A 108.3 . . ?
N4 C56 H56B 108.3 . . ?
C1 C56 H56B 108.3 . . ?
H56A C56 H56B 107.4 . . ?
Cl3 C57 Cl1 110.8(2) . . ?
Cl3 C57 Cl2 111.11(19) . . ?
Cl1 C57 Cl2 109.6(2) . . ?
Cl3 C57 H57 108.4 . . ?
Cl1 C57 H57 108.4 . . ?
Cl2 C57 H57 108.4 . . ?
C12 N1 C13 111.3(2) . . ?
C12 N1 C11 123.0(2) . . ?
C13 N1 C11 125.3(2) . . ?
C27 N2 C26 111.5(3) . . ?
C27 N2 C28 123.4(3) . . ?
C26 N2 C28 123.3(3) . . ?
C41 N3 C40 110.9(2) . . ?
C41 N3 C39 123.6(2) . . ?
C40 N3 C39 122.3(2) . . ?
C55 N4 C54 111.6(2) . . ?
C55 N4 C56 124.0(2) . . ?
C54 N4 C56 122.9(2) . . ?
C17 O3 C20 119.1(2) . . ?
C48 O8 C46 120.1(2) . . ?

loop_
_geom_bond_atom_site_label_1
_geom_bond_atom_site_label_2
_geom_bond_distance
_geom_bond_site_symmetry_2
_geom_bond_publ_flag
C58 Cl5 1.520(11) . ?
C58 Cl4 1.659(16) . ?
C58 Cl6 1.781(17) . ?
C58 H58 1.0000 . ?
C1 C56 1.522(4) . ?
C1 C8 1.529(4) . ?
C1 C2 1.533(4) . ?
C1 C9 1.542(4) . ?
C2 C3 1.529(4) . ?
C2 H2A 0.9900 . ?
C2 H2AB 0.9900 . ?
C3 C4 1.531(4) . ?
C3 C10 1.532(4) . ?
C3 H3 1.0000 . ?
C4 C5 1.534(4) . ?
C4 H4A 0.9900 . ?
C4 H4AB 0.9900 . ?
C5 C6 1.529(4) . ?
C5 C9 1.535(4) . ?
C5 H5 1.0000 . ?
C6 C7 1.535(4) . ?
C6 H6A 0.9900 . ?
C6 H6AB 0.9900 . ?
C7 C8 1.536(4) . ?
C7 C10 1.537(4) . ?
C7 C11 1.538(4) . ?
C8 H8A 0.9900 . ?
C8 H8AB 0.9900 . ?
C9 H9A 0.9900 . ?
C9 H9AB 0.9900 . ?
C10 H10A 0.9900 . ?
C10 H10B 0.9900 . ?
C11 N1 1.462(4) . ?
C11 H11A 0.9900 . ?
C11 H11B 0.9900 . ?
C12 O1 1.217(3) . ?
C12 N1 1.400(4) . ?
C12 C15 1.485(4) . ?
C13 O2 1.211(4) . ?
C13 N1 1.400(4) . ?
C13 C14 1.477(4) . ?
C14 C15 1.384(4) . ?
C14 C19 1.384(4) . ?
C15 C16 1.383(4) . ?
C16 C17 1.393(4) . ?
C16 H16 0.9500 . ?
C17 O3 1.378(4) . ?
C17 C18 1.389(4) . ?
C18 C19 1.385(5) . ?
C18 H18 0.9500 . ?
C19 H19 0.9500 . ?
C20 C25 1.387(5) . ?
C20 C21 1.394(5) . ?
C20 O3 1.394(4) . ?
C21 C22 1.392(5) . ?
C21 H21 0.9500 . ?
C22 C23 1.386(5) . ?
C22 H22 0.9500 . ?
C23 C24 1.399(5) . ?
C23 C26 1.483(4) . ?
C24 C25 1.377(4) . ?
C24 C27 1.489(4) . ?
C25 H25 0.9500 . ?
C26 O5 1.211(4) . ?
C26 N2 1.411(4) . ?
C27 O4 1.213(4) . ?
C27 N2 1.398(4) . ?
C28 N2 1.456(4) . ?
C28 C29 1.528(4) . ?
C28 H28A 0.9900 . ?
C28 H28B 0.9900 . ?
C29 C37 1.533(5) . ?
C29 C30 1.538(4) . ?
C29 C34 1.546(4) . ?
C30 C31 1.529(4) . ?
C30 H30A 0.9900 . ?
C30 H30B 0.9900 . ?
C31 C38 1.525(4) . ?
C31 C32 1.526(4) . ?
C31 H31 1.0000 . ?
C32 C33 1.543(4) . ?
C32 H32A 0.9900 . ?
C32 H32B 0.9900 . ?
C33 C39 1.529(4) . ?
C33 C35 1.541(4) . ?
C33 C34 1.541(4) . ?
C34 H34A 0.9900 . ?
C34 H34B 0.9900 . ?
C35 C36 1.524(4) . ?
C35 H35A 0.9900 . ?
C35 H35B 0.9900 . ?
C36 C37 1.533(4) . ?
C36 C38 1.536(4) . ?
C36 H36 1.0000 . ?
C37 H37A 0.9900 . ?
C37 H37B 0.9900 . ?
C38 H38A 0.9900 . ?
C38 H38B 0.9900 . ?
C39 N3 1.466(3) . ?
C39 H39A 0.9900 . ?
C39 H39B 0.9900 . ?
C40 O6 1.213(4) . ?
C40 N3 1.404(4) . ?
C40 C43 1.489(4) . ?
C41 O7 1.205(3) . ?
C41 N3 1.401(4) . ?
C41 C42 1.500(4) . ?
C42 C47 1.377(4) . ?
C42 C43 1.385(4) . ?
C43 C44 1.382(4) . ?
C44 C45 1.393(4) . ?
C44 H44 0.9500 . ?
C45 C46 1.390(4) . ?
C45 H45 0.9500 . ?
C46 O8 1.387(3) . ?
C46 C47 1.390(4) . ?
C47 H47 0.9500 . ?
C48 O8 1.381(3) . ?
C48 C49 1.393(4) . ?
C48 C53 1.399(4) . ?
C49 C50 1.383(4) . ?
C49 H49 0.9500 . ?
C50 C51 1.386(4) . ?
C50 H50 0.9500 . ?
C51 C52 1.381(4) . ?
C51 C54 1.476(4) . ?
C52 C53 1.373(4) . ?
C52 C55 1.496(4) . ?
C53 H53 0.9500 . ?
C54 O9 1.210(3) . ?
C54 N4 1.404(3) . ?
C55 O10 1.213(3) . ?
C55 N4 1.389(3) . ?
C56 N4 1.472(3) . ?
C56 H56A 0.9900 . ?
C56 H56B 0.9900 . ?
C57 Cl3 1.755(4) . ?
C57 Cl1 1.756(4) . ?
C57 Cl2 1.768(4) . ?
C57 H57 1.0000 . ?

loop_
_geom_torsion_atom_site_label_1
_geom_torsion_atom_site_label_2
_geom_torsion_atom_site_label_3
_geom_torsion_atom_site_label_4
_geom_torsion
_geom_torsion_site_symmetry_1
_geom_torsion_site_symmetry_2
_geom_torsion_site_symmetry_3
_geom_torsion_site_symmetry_4
_geom_torsion_publ_flag
C56 C1 C2 C3 -177.0(2) . . . . ?
C8 C1 C2 C3 59.4(3) . . . . ?
C9 C1 C2 C3 -60.1(3) . . . . ?
C1 C2 C3 C4 61.1(3) . . . . ?
C1 C2 C3 C10 -58.9(3) . . . . ?
C2 C3 C4 C5 -60.3(3) . . . . ?
C10 C3 C4 C5 59.7(3) . . . . ?
C3 C4 C5 C6 -60.1(3) . . . . ?
C3 C4 C5 C9 59.9(3) . . . . ?
C4 C5 C6 C7 60.4(3) . . . . ?
C9 C5 C6 C7 -59.9(3) . . . . ?
C5 C6 C7 C8 58.9(3) . . . . ?
C5 C6 C7 C10 -58.4(3) . . . . ?
C5 C6 C7 C11 -177.1(2) . . . . ?
C56 C1 C8 C7 176.2(2) . . . . ?
C2 C1 C8 C7 -60.0(3) . . . . ?
C9 C1 C8 C7 59.1(3) . . . . ?
C6 C7 C8 C1 -58.5(3) . . . . ?
C10 C7 C8 C1 58.9(3) . . . . ?
C11 C7 C8 C1 177.2(2) . . . . ?
C6 C5 C9 C1 60.1(3) . . . . ?
C4 C5 C9 C1 -60.6(3) . . . . ?
C56 C1 C9 C5 -179.9(2) . . . . ?
C8 C1 C9 C5 -59.8(3) . . . . ?
C2 C1 C9 C5 60.1(3) . . . . ?
C2 C3 C10 C7 60.0(3) . . . . ?
C4 C3 C10 C7 -60.5(3) . . . . ?
C6 C7 C10 C3 58.9(3) . . . . ?
C8 C7 C10 C3 -59.3(3) . . . . ?
C11 C7 C10 C3 -179.9(2) . . . . ?
C6 C7 C11 N1 -76.5(3) . . . . ?
C8 C7 C11 N1 46.3(3) . . . . ?
C10 C7 C11 N1 164.7(2) . . . . ?
O2 C13 C14 C15 176.0(3) . . . . ?
N1 C13 C14 C15 -3.4(3) . . . . ?
O2 C13 C14 C19 -3.8(6) . . . . ?
N1 C13 C14 C19 176.9(3) . . . . ?
C19 C14 C15 C16 0.1(5) . . . . ?
C13 C14 C15 C16 -179.7(3) . . . . ?
C19 C14 C15 C12 -178.8(3) . . . . ?
C13 C14 C15 C12 1.5(3) . . . . ?
O1 C12 C15 C16 3.3(6) . . . . ?
N1 C12 C15 C16 -177.8(3) . . . . ?
O1 C12 C15 C14 -178.0(3) . . . . ?
N1 C12 C15 C14 1.0(3) . . . . ?
C14 C15 C16 C17 -0.4(5) . . . . ?
C12 C15 C16 C17 178.2(3) . . . . ?
C15 C16 C17 O3 -175.6(3) . . . . ?
C15 C16 C17 C18 0.2(5) . . . . ?
O3 C17 C18 C19 176.4(3) . . . . ?
C16 C17 C18 C19 0.3(5) . . . . ?
C15 C14 C19 C18 0.4(5) . . . . ?
C13 C14 C19 C18 -179.8(3) . . . . ?
C17 C18 C19 C14 -0.6(5) . . . . ?
C25 C20 C21 C22 -0.6(5) . . . . ?
O3 C20 C21 C22 -175.7(3) . . . . ?
C20 C21 C22 C23 1.5(5) . . . . ?
C21 C22 C23 C24 -1.3(5) . . . . ?
C21 C22 C23 C26 178.5(3) . . . . ?
C22 C23 C24 C25 0.3(5) . . . . ?
C26 C23 C24 C25 -179.6(3) . . . . ?
C22 C23 C24 C27 -179.6(3) . . . . ?
C26 C23 C24 C27 0.5(3) . . . . ?
C23 C24 C25 C20 0.6(4) . . . . ?
C27 C24 C25 C20 -179.5(3) . . . . ?
C21 C20 C25 C24 -0.4(4) . . . . ?
O3 C20 C25 C24 174.9(3) . . . . ?
C22 C23 C26 O5 -4.4(6) . . . . ?
C24 C23 C26 O5 175.4(3) . . . . ?
C22 C23 C26 N2 177.5(3) . . . . ?
C24 C23 C26 N2 -2.7(3) . . . . ?
C25 C24 C27 O4 2.5(5) . . . . ?
C23 C24 C27 O4 -177.6(3) . . . . ?
C25 C24 C27 N2 -178.0(3) . . . . ?
C23 C24 C27 N2 1.9(3) . . . . ?
N2 C28 C29 C37 -58.5(4) . . . . ?
N2 C28 C29 C30 -177.3(3) . . . . ?
N2 C28 C29 C34 64.6(4) . . . . ?
C28 C29 C30 C31 179.7(3) . . . . ?
C37 C29 C30 C31 58.6(3) . . . . ?
C34 C29 C30 C31 -60.0(3) . . . . ?
C29 C30 C31 C38 -59.9(3) . . . . ?
C29 C30 C31 C32 60.6(3) . . . . ?
C38 C31 C32 C33 59.8(3) . . . . ?
C30 C31 C32 C33 -60.3(3) . . . . ?
C31 C32 C33 C39 -178.9(2) . . . . ?
C31 C32 C33 C35 -58.4(3) . . . . ?
C31 C32 C33 C34 59.9(3) . . . . ?
C39 C33 C34 C29 -176.1(2) . . . . ?
C35 C33 C34 C29 58.2(3) . . . . ?
C32 C33 C34 C29 -59.4(3) . . . . ?
C28 C29 C34 C33 176.4(2) . . . . ?
C37 C29 C34 C33 -58.8(3) . . . . ?
C30 C29 C34 C33 59.4(3) . . . . ?
C39 C33 C35 C36 175.4(2) . . . . ?
C34 C33 C35 C36 -58.7(3) . . . . ?
C32 C33 C35 C36 59.2(3) . . . . ?
C33 C35 C36 C37 59.4(3) . . . . ?
C33 C35 C36 C38 -60.7(3) . . . . ?
C35 C36 C37 C29 -59.7(3) . . . . ?
C38 C36 C37 C29 60.3(3) . . . . ?
C28 C29 C37 C36 -176.3(2) . . . . ?
C30 C29 C37 C36 -58.8(3) . . . . ?
C34 C29 C37 C36 59.3(3) . . . . ?
C32 C31 C38 C36 -59.7(3) . . . . ?
C30 C31 C38 C36 60.0(3) . . . . ?
C35 C36 C38 C31 59.9(3) . . . . ?
C37 C36 C38 C31 -60.3(3) . . . . ?
C35 C33 C39 N3 58.1(3) . . . . ?
C34 C33 C39 N3 -65.9(3) . . . . ?
C32 C33 C39 N3 175.7(2) . . . . ?
O7 C41 C42 C47 2.6(5) . . . . ?
N3 C41 C42 C47 179.8(3) . . . . ?
O7 C41 C42 C43 -172.9(3) . . . . ?
N3 C41 C42 C43 4.3(3) . . . . ?
C47 C42 C43 C44 0.1(5) . . . . ?
C41 C42 C43 C44 175.9(3) . . . . ?
C47 C42 C43 C40 -176.7(3) . . . . ?
C41 C42 C43 C40 -0.8(3) . . . . ?
O6 C40 C43 C44 -2.1(6) . . . . ?
N3 C40 C43 C44 -179.3(3) . . . . ?
O6 C40 C43 C42 174.2(3) . . . . ?
N3 C40 C43 C42 -2.9(3) . . . . ?
C42 C43 C44 C45 -0.2(5) . . . . ?
C40 C43 C44 C45 175.7(3) . . . . ?
C43 C44 C45 C46 0.3(4) . . . . ?
C44 C45 C46 O8 -175.4(3) . . . . ?
C44 C45 C46 C47 -0.3(5) . . . . ?
C43 C42 C47 C46 -0.1(4) . . . . ?
C41 C42 C47 C46 -175.0(3) . . . . ?
O8 C46 C47 C42 175.5(3) . . . . ?
C45 C46 C47 C42 0.2(4) . . . . ?
O8 C48 C49 C50 177.6(3) . . . . ?
C53 C48 C49 C50 0.1(5) . . . . ?
C48 C49 C50 C51 1.0(4) . . . . ?
C49 C50 C51 C52 -1.1(4) . . . . ?
C49 C50 C51 C54 175.2(3) . . . . ?
C50 C51 C52 C53 0.1(4) . . . . ?
C54 C51 C52 C53 -176.9(3) . . . . ?
C50 C51 C52 C55 176.6(2) . . . . ?
C54 C51 C52 C55 -0.5(3) . . . . ?
C51 C52 C53 C48 0.9(4) . . . . ?
C55 C52 C53 C48 -174.7(3) . . . . ?
O8 C48 C53 C52 -178.4(3) . . . . ?
C49 C48 C53 C52 -1.0(4) . . . . ?
C52 C51 C54 O9 176.7(3) . . . . ?
C50 C51 C54 O9 0.0(5) . . . . ?
C52 C51 C54 N4 0.3(3) . . . . ?
C50 C51 C54 N4 -176.4(3) . . . . ?
C53 C52 C55 O10 -0.3(5) . . . . ?
C51 C52 C55 O10 -176.5(3) . . . . ?
C53 C52 C55 N4 176.6(3) . . . . ?
C51 C52 C55 N4 0.5(3) . . . . ?
C8 C1 C56 N4 64.5(3) . . . . ?
C2 C1 C56 N4 -58.5(3) . . . . ?
C9 C1 C56 N4 -176.6(2) . . . . ?
O1 C12 N1 C13 175.8(3) . . . . ?
C15 C12 N1 C13 -3.2(3) . . . . ?
O1 C12 N1 C11 3.0(5) . . . . ?
C15 C12 N1 C11 -176.0(3) . . . . ?
O2 C13 N1 C12 -175.3(3) . . . . ?
C14 C13 N1 C12 4.1(3) . . . . ?
O2 C13 N1 C11 -2.7(5) . . . . ?
C14 C13 N1 C11 176.6(3) . . . . ?
C7 C11 N1 C12 -105.6(3) . . . . ?
C7 C11 N1 C13 82.7(4) . . . . ?
O4 C27 N2 C26 175.7(3) . . . . ?
C24 C27 N2 C26 -3.7(3) . . . . ?
O4 C27 N2 C28 10.5(5) . . . . ?
C24 C27 N2 C28 -169.0(2) . . . . ?
O5 C26 N2 C27 -174.2(3) . . . . ?
C23 C26 N2 C27 4.1(3) . . . . ?
O5 C26 N2 C28 -8.9(5) . . . . ?
C23 C26 N2 C28 169.3(3) . . . . ?
C29 C28 N2 C27 -100.5(4) . . . . ?
C29 C28 N2 C26 96.0(4) . . . . ?
O7 C41 N3 C40 171.0(3) . . . . ?
C42 C41 N3 C40 -6.3(3) . . . . ?
O7 C41 N3 C39 10.8(5) . . . . ?
C42 C41 N3 C39 -166.5(2) . . . . ?
O6 C40 N3 C41 -171.4(3) . . . . ?
C43 C40 N3 C41 5.8(3) . . . . ?
O6 C40 N3 C39 -10.9(5) . . . . ?
C43 C40 N3 C39 166.4(2) . . . . ?
C33 C39 N3 C41 -89.5(3) . . . . ?
C33 C39 N3 C40 112.5(3) . . . . ?
O10 C55 N4 C54 176.7(3) . . . . ?
C52 C55 N4 C54 -0.3(3) . . . . ?
O10 C55 N4 C56 10.3(4) . . . . ?
C52 C55 N4 C56 -166.7(2) . . . . ?
O9 C54 N4 C55 -176.6(3) . . . . ?
C51 C54 N4 C55 0.0(3) . . . . ?
O9 C54 N4 C56 -10.0(4) . . . . ?
C51 C54 N4 C56 166.6(2) . . . . ?
C1 C56 N4 C55 -93.9(3) . . . . ?
C1 C56 N4 C54 101.2(3) . . . . ?
C18 C17 O3 C20 145.6(3) . . . . ?
C16 C17 O3 C20 -38.3(5) . . . . ?
C25 C20 O3 C17 137.7(3) . . . . ?
C21 C20 O3 C17 -46.8(4) . . . . ?
C49 C48 O8 C46 161.2(3) . . . . ?
C53 C48 O8 C46 -21.2(4) . . . . ?
C47 C46 O8 C48 137.3(3) . . . . ?
C45 C46 O8 C48 -47.4(4) . . . . ?
